data_2230309
loop_
_publ_author_name
'Gao, Guo-Ran'
'Man, Hong-Xue'
'Xiao, Zhi-Chang'
'Deng, Yu-Heng'

_publ_section_title
;
 Chloridobis(1,10-phenanthroline-\k^2^<i>N</i>,<i>N</i>')copper(II)
 tetrakis(nitrato-\k^2^<i>O</i>,<i>O</i>')(1,10-phenanthroline-\k^2^<i>N</i>,<i>N</i>')terbate(III)
;
_journal_coeditor_code FJ2415
_journal_issue 6
_journal_name_full 'Acta Crystallographica Section E'
_journal_page_first m787
_journal_page_last m788
_journal_paper_doi 10.1107/S160053681101837X
_journal_volume 67
_journal_year 2011
_chemical_formula_iupac '[Cu Cl (C12 H8 N2)2] [Tb (N O3)4 (C12 H8 N2)]'
_chemical_formula_moiety 'C24 H16 Cl Cu N4 +, C12 H8 N6 O12 Tb -'
_chemical_formula_sum 'C36 H24 Cl Cu N10 O12 Tb'
_chemical_formula_weight 1046.56
_chemical_name_systematic
;
Chloridobis(1,10-phenanthroline-\k^2^<i>N</i>,<i>N</i>')copper(II)
tetrakis(nitrato-\k^2^<i>O</i>,<i>O</i>')(1,10-phenanthroline-
\k^2^<i>N</i>,<i>N</i>')terbate(III)
;
_space_group_crystal_system triclinic
_space_group_IT_number 2
_space_group_name_Hall '-P 1'
_space_group_name_H-M_alt 'P -1'
_symmetry_space_group_name_Hall '-P 1'
_symmetry_space_group_name_H-M 'P -1'
_atom_sites_solution_hydrogens geom
_atom_sites_solution_primary direct
_atom_sites_solution_secondary difmap
_cell_angle_alpha 81.1030(10)
_cell_angle_beta 75.6310(10)
_cell_angle_gamma 84.4650(10)
_cell_formula_units_Z 2
_cell_length_a 10.15560(10)
_cell_length_b 13.4799(2)
_cell_length_c 14.7710(2)
_cell_measurement_reflns_used 5578
_cell_measurement_temperature 296(2)
_cell_measurement_theta_max 23.44
_cell_measurement_theta_min 2.65
_cell_volume 1931.71(4)
_computing_cell_refinement '<i>APEX2</i> and <i>SAINT</i>  (Bruker, 2007)'
_computing_data_collection '<i>APEX2</i>  (Bruker, 2007)'
_computing_data_reduction '<i>SAINT</i>  (Bruker, 2007)'
_computing_molecular_graphics '<i>Mercury</i> (Macrae <i>et al.</i>, 2006)'
_computing_publication_material '<i>SHELXTL</i> (Sheldrick, 2008)'
_computing_structure_refinement '<i>SHELXL97</i> (Sheldrick, 2008)'
_computing_structure_solution '<i>SHELXS97</i> (Sheldrick, 2008)'
_diffrn_ambient_temperature 296(2)
_diffrn_measured_fraction_theta_full 0.961
_diffrn_measured_fraction_theta_max 0.961
_diffrn_measurement_device_type 'Brucker SMART APEX CCD'
_diffrn_measurement_method '\f and \w'
_diffrn_radiation_monochromator graphite
_diffrn_radiation_source 'fine-focus sealed tube'
_diffrn_radiation_type MoK\a
_diffrn_radiation_wavelength 0.71073
_diffrn_reflns_av_R_equivalents 0.0397
_diffrn_reflns_av_sigmaI/netI 0.0468
_diffrn_reflns_limit_h_max 12
_diffrn_reflns_limit_h_min -13
_diffrn_reflns_limit_k_max 17
_diffrn_reflns_limit_k_min -17
_diffrn_reflns_limit_l_max 19
_diffrn_reflns_limit_l_min -19
_diffrn_reflns_number 25145
_diffrn_reflns_theta_full 27.91
_diffrn_reflns_theta_max 27.91
_diffrn_reflns_theta_min 1.53
_exptl_absorpt_coefficient_mu 2.513
_exptl_absorpt_correction_T_max 0.7525
_exptl_absorpt_correction_T_min 0.6204
_exptl_absorpt_correction_type multi-scan
_exptl_absorpt_process_details '(<i>SADABS</i>; Bruker, 2007)'
_exptl_crystal_colour 'dark green'
_exptl_crystal_density_diffrn 1.799
_exptl_crystal_density_method 'not measured'
_exptl_crystal_description block
_exptl_crystal_F_000 1034
_exptl_crystal_size_max 0.21
_exptl_crystal_size_mid 0.20
_exptl_crystal_size_min 0.12
_refine_diff_density_max 0.439
_refine_diff_density_min -0.749
_refine_ls_extinction_method none
_refine_ls_goodness_of_fit_ref 1.032
_refine_ls_hydrogen_treatment constr
_refine_ls_matrix_type full
_refine_ls_number_parameters 550
_refine_ls_number_reflns 8895
_refine_ls_number_restraints 0
_refine_ls_restrained_S_all 1.032
_refine_ls_R_factor_all 0.0568
_refine_ls_R_factor_gt 0.0353
_refine_ls_shift/su_max 0.002
_refine_ls_shift/su_mean 0.000
_refine_ls_structure_factor_coef Fsqd
_refine_ls_weighting_details 'calc w=1/[\s^2^(Fo^2^)+(0.0324P)^2^+0.0379P] where P=(Fo^2^+2Fc^2^)/3'
_refine_ls_weighting_scheme calc
_refine_ls_wR_factor_gt 0.0700
_refine_ls_wR_factor_ref 0.0779
_reflns_number_gt 6625
_reflns_number_total 8895
_reflns_threshold_expression I>2\s(I)
_cod_data_source_file fj2415.cif
_cod_data_source_block I
_cod_database_code 2230309
_cod_database_fobs_code 2230309

loop_
_symmetry_equiv_pos_as_xyz
'x, y, z'
'-x, -y, -z'

loop_
_atom_site_type_symbol
_atom_site_label
_atom_site_fract_x
_atom_site_fract_y
_atom_site_fract_z
_atom_site_U_iso_or_equiv
_atom_site_adp_type
_atom_site_calc_flag
_atom_site_refinement_flags
_atom_site_occupancy
_atom_site_symmetry_multiplicity
_atom_site_disorder_assembly
_atom_site_disorder_group
Cu Cu1 0.73762(5) 0.32695(3) 0.21343(3) 0.05492(13) Uani d . 1 1 . .
Cl Cl1 0.90518(12) 0.23096(9) 0.26516(10) 0.0869(4) Uani d . 1 1 . .
Tb Tb1 0.325455(17) 0.785439(13) 0.299634(12) 0.04682(7) Uani d . 1 1 . .
O O1 0.1163(3) 0.78209(19) 0.43529(19) 0.0603(7) Uani d . 1 1 . .
O O2 0.1843(3) 0.64464(19) 0.3777(2) 0.0628(7) Uani d . 1 1 . .
O O3 0.0066(3) 0.6479(2) 0.4951(2) 0.0746(8) Uani d . 1 1 . .
O O4 0.1129(3) 0.8320(2) 0.2462(2) 0.0656(7) Uani d . 1 1 . .
O O5 0.2875(3) 0.9059(2) 0.15931(19) 0.0687(8) Uani d . 1 1 . .
O O6 0.0900(4) 0.9408(4) 0.1263(2) 0.1201(15) Uani d . 1 1 . .
O O7 0.3373(3) 0.6779(2) 0.1801(2) 0.0780(9) Uani d . 1 1 . .
O O8 0.5124(3) 0.7643(3) 0.1568(2) 0.0790(9) Uani d . 1 1 . .
O O9 0.5033(4) 0.6667(4) 0.0564(3) 0.1339(17) Uani d . 1 1 . .
O O10 0.4917(3) 0.6520(2) 0.3407(2) 0.0651(7) Uani d . 1 1 . .
O O11 0.3846(3) 0.7333(2) 0.45410(19) 0.0626(7) Uani d . 1 1 . .
O O12 0.5408(4) 0.6187(3) 0.4772(3) 0.1094(13) Uani d . 1 1 . .
N N1 0.5261(3) 0.3507(2) 0.2544(2) 0.0503(7) Uani d . 1 1 . .
N N2 0.6844(3) 0.2138(2) 0.1598(2) 0.0533(8) Uani d . 1 1 . .
N N3 0.7869(3) 0.4476(2) 0.2587(2) 0.0589(8) Uani d . 1 1 . .
N N4 0.7720(3) 0.4284(2) 0.0837(2) 0.0523(8) Uani d . 1 1 . .
N N5 0.5271(3) 0.8834(2) 0.3029(2) 0.0477(7) Uani d . 1 1 . .
N N6 0.2649(3) 0.9573(2) 0.35658(19) 0.0429(6) Uani d . 1 1 . .
N N7 0.0995(3) 0.6904(2) 0.4384(2) 0.0526(8) Uani d . 1 1 . .
N N8 0.1612(4) 0.8941(3) 0.1752(2) 0.0675(9) Uani d . 1 1 . .
N N9 0.4544(4) 0.7018(3) 0.1283(3) 0.0818(11) Uani d . 1 1 . .
N N10 0.4742(4) 0.6659(3) 0.4257(3) 0.0650(9) Uani d . 1 1 . .
C C1 0.4478(5) 0.4173(3) 0.3046(3) 0.0653(11) Uani d . 1 1 . .
H H1 0.4885 0.4639 0.3275 0.078 Uiso calc R 1 1 . .
C C2 0.3047(5) 0.4193(3) 0.3240(3) 0.0724(12) Uani d . 1 1 . .
H H2 0.2522 0.4666 0.3596 0.087 Uiso calc R 1 1 . .
C C3 0.2437(5) 0.3526(4) 0.2912(3) 0.0700(12) Uani d . 1 1 . .
H H3 0.1491 0.3535 0.3050 0.084 Uiso calc R 1 1 . .
C C4 0.3211(4) 0.2829(3) 0.2372(3) 0.0561(10) Uani d . 1 1 . .
C C5 0.2666(5) 0.2084(3) 0.1998(3) 0.0675(12) Uani d . 1 1 . .
H H5 0.1727 0.2072 0.2094 0.081 Uiso calc R 1 1 . .
C C6 0.3466(5) 0.1409(4) 0.1519(3) 0.0717(13) Uani d . 1 1 . .
H H6 0.3073 0.0944 0.1278 0.086 Uiso calc R 1 1 . .
C C7 0.4906(5) 0.1377(3) 0.1363(3) 0.0605(11) Uani d . 1 1 . .
C C8 0.5823(7) 0.0657(4) 0.0913(3) 0.0805(14) Uani d . 1 1 . .
H H8 0.5495 0.0157 0.0674 0.097 Uiso calc R 1 1 . .
C C9 0.7168(7) 0.0682(4) 0.0822(3) 0.0847(15) Uani d . 1 1 . .
H H9 0.7767 0.0196 0.0531 0.102 Uiso calc R 1 1 . .
C C10 0.7661(5) 0.1440(3) 0.1167(3) 0.0728(12) Uani d . 1 1 . .
H H10 0.8596 0.1457 0.1092 0.087 Uiso calc R 1 1 . .
C C11 0.5482(4) 0.2112(3) 0.1704(2) 0.0474(8) Uani d . 1 1 . .
C C12 0.4641(4) 0.2845(3) 0.2209(2) 0.0457(8) Uani d . 1 1 . .
C C13 0.7994(5) 0.4538(4) 0.3447(3) 0.0761(13) Uani d . 1 1 . .
H H13 0.7719 0.4010 0.3924 0.091 Uiso calc R 1 1 . .
C C14 0.8516(5) 0.5354(4) 0.3664(3) 0.0807(14) Uani d . 1 1 . .
H H14 0.8595 0.5368 0.4276 0.097 Uiso calc R 1 1 . .
C C15 0.8917(5) 0.6141(4) 0.2983(3) 0.0744(13) Uani d . 1 1 . .
H H15 0.9274 0.6691 0.3127 0.089 Uiso calc R 1 1 . .
C C16 0.8789(4) 0.6116(3) 0.2065(3) 0.0584(10) Uani d . 1 1 . .
C C17 0.9179(4) 0.6895(3) 0.1299(3) 0.0693(12) Uani d . 1 1 . .
H H17 0.9526 0.7469 0.1404 0.083 Uiso calc R 1 1 . .
C C18 0.9057(5) 0.6816(3) 0.0426(3) 0.0711(12) Uani d . 1 1 . .
H H18 0.9298 0.7345 -0.0055 0.085 Uiso calc R 1 1 . .
C C19 0.8563(4) 0.5937(3) 0.0225(3) 0.0559(10) Uani d . 1 1 . .
C C20 0.8469(5) 0.5776(3) -0.0671(3) 0.0693(12) Uani d . 1 1 . .
H H20 0.8751 0.6260 -0.1188 0.083 Uiso calc R 1 1 . .
C C21 0.7973(5) 0.4923(3) -0.0791(3) 0.0696(12) Uani d . 1 1 . .
H H21 0.7876 0.4827 -0.1381 0.083 Uiso calc R 1 1 . .
C C22 0.7608(4) 0.4188(3) -0.0009(3) 0.0623(11) Uani d . 1 1 . .
H H22 0.7268 0.3601 -0.0095 0.075 Uiso calc R 1 1 . .
C C23 0.8166(4) 0.5157(3) 0.0966(3) 0.0490(9) Uani d . 1 1 . .
C C24 0.8265(4) 0.5257(3) 0.1897(3) 0.0519(9) Uani d . 1 1 . .
C C25 0.6550(4) 0.8495(3) 0.2760(3) 0.0591(10) Uani d . 1 1 . .
H H25 0.6727 0.7914 0.2471 0.071 Uiso calc R 1 1 . .
C C26 0.7661(4) 0.8961(3) 0.2885(3) 0.0624(11) Uani d . 1 1 . .
H H26 0.8544 0.8686 0.2694 0.075 Uiso calc R 1 1 . .
C C27 0.7423(4) 0.9814(3) 0.3288(3) 0.0561(10) Uani d . 1 1 . .
H H27 0.8148 1.0140 0.3363 0.067 Uiso calc R 1 1 . .
C C28 0.6084(4) 1.0210(3) 0.3595(2) 0.0445(8) Uani d . 1 1 . .
C C29 0.5755(4) 1.1092(3) 0.4046(2) 0.0504(9) Uani d . 1 1 . .
H H29 0.6449 1.1429 0.4152 0.061 Uiso calc R 1 1 . .
C C30 0.4456(4) 1.1444(3) 0.4319(2) 0.0511(9) Uani d . 1 1 . .
H H30 0.4266 1.2020 0.4616 0.061 Uiso calc R 1 1 . .
C C31 0.3366(4) 1.0959(2) 0.4166(2) 0.0432(8) Uani d . 1 1 . .
C C32 0.1999(4) 1.1325(3) 0.4406(2) 0.0504(9) Uani d . 1 1 . .
H H32 0.1765 1.1897 0.4706 0.060 Uiso calc R 1 1 . .
C C33 0.1023(4) 1.0843(3) 0.4201(3) 0.0522(9) Uani d . 1 1 . .
H H33 0.0120 1.1094 0.4336 0.063 Uiso calc R 1 1 . .
C C34 0.1385(4) 0.9968(3) 0.3784(2) 0.0495(9) Uani d . 1 1 . .
H H34 0.0702 0.9642 0.3652 0.059 Uiso calc R 1 1 . .
C C35 0.3650(3) 1.0073(2) 0.3732(2) 0.0383(7) Uani d . 1 1 . .
C C36 0.5032(3) 0.9685(2) 0.3445(2) 0.0398(7) Uani d . 1 1 . .

loop_
_atom_site_aniso_label
_atom_site_aniso_U_11
_atom_site_aniso_U_22
_atom_site_aniso_U_33
_atom_site_aniso_U_12
_atom_site_aniso_U_13
_atom_site_aniso_U_23
Cu1 0.0554(3) 0.0529(3) 0.0591(3) -0.0128(2) -0.0175(2) -0.0034(2)
Cl1 0.0583(7) 0.0772(8) 0.1325(11) -0.0082(6) -0.0448(7) 0.0025(7)
Tb1 0.03933(10) 0.04826(11) 0.05639(11) -0.00717(7) -0.00697(8) -0.02226(8)
O1 0.0607(17) 0.0425(16) 0.0709(17) -0.0083(13) 0.0030(14) -0.0136(12)
O2 0.0517(16) 0.0542(16) 0.0840(19) -0.0091(13) -0.0035(15) -0.0305(14)
O3 0.070(2) 0.072(2) 0.0747(19) -0.0275(16) 0.0032(16) -0.0080(15)
O4 0.0483(16) 0.082(2) 0.0670(18) -0.0109(14) -0.0108(14) -0.0119(15)
O5 0.0630(19) 0.080(2) 0.0635(17) -0.0186(16) -0.0085(15) -0.0123(14)
O6 0.088(3) 0.182(4) 0.079(2) 0.016(3) -0.029(2) 0.018(2)
O7 0.065(2) 0.092(2) 0.086(2) -0.0134(17) -0.0075(18) -0.0503(17)
O8 0.0526(17) 0.116(3) 0.0743(19) -0.0143(17) -0.0015(15) -0.0485(18)
O9 0.097(3) 0.213(5) 0.109(3) -0.002(3) -0.001(2) -0.117(3)
O10 0.0594(17) 0.0580(17) 0.082(2) 0.0019(13) -0.0165(16) -0.0275(14)
O11 0.0644(18) 0.0603(17) 0.0678(17) -0.0034(15) -0.0151(15) -0.0243(14)
O12 0.118(3) 0.106(3) 0.108(3) 0.028(2) -0.053(3) -0.007(2)
N1 0.0555(19) 0.0413(17) 0.0535(18) -0.0046(15) -0.0134(15) -0.0035(14)
N2 0.054(2) 0.0519(19) 0.0513(17) -0.0056(16) -0.0080(15) -0.0062(14)
N3 0.068(2) 0.060(2) 0.0545(19) -0.0167(17) -0.0223(17) -0.0029(16)
N4 0.0579(19) 0.0501(18) 0.0532(18) -0.0121(15) -0.0207(16) -0.0029(14)
N5 0.0354(16) 0.0458(17) 0.0629(19) -0.0023(13) -0.0077(14) -0.0168(14)
N6 0.0401(16) 0.0424(16) 0.0480(16) -0.0043(13) -0.0104(13) -0.0103(12)
N7 0.0415(18) 0.056(2) 0.061(2) -0.0089(16) -0.0091(16) -0.0105(16)
N8 0.059(2) 0.089(3) 0.053(2) 0.000(2) -0.0087(19) -0.0143(19)
N9 0.063(3) 0.115(3) 0.079(3) 0.003(2) -0.015(2) -0.058(2)
N10 0.065(2) 0.058(2) 0.077(3) -0.0103(19) -0.022(2) -0.0108(19)
C1 0.086(3) 0.041(2) 0.067(3) -0.002(2) -0.017(2) -0.0061(19)
C2 0.075(3) 0.060(3) 0.068(3) 0.020(2) -0.002(2) -0.006(2)
C3 0.057(3) 0.069(3) 0.075(3) 0.002(2) -0.013(2) 0.012(2)
C4 0.055(2) 0.049(2) 0.058(2) -0.0025(19) -0.015(2) 0.0128(18)
C5 0.062(3) 0.064(3) 0.080(3) -0.024(2) -0.032(2) 0.016(2)
C6 0.087(4) 0.066(3) 0.075(3) -0.030(3) -0.042(3) 0.005(2)
C7 0.084(3) 0.055(2) 0.047(2) -0.019(2) -0.021(2) 0.0004(18)
C8 0.121(5) 0.069(3) 0.058(3) -0.011(3) -0.024(3) -0.024(2)
C9 0.115(5) 0.069(3) 0.064(3) 0.004(3) -0.004(3) -0.024(2)
C10 0.073(3) 0.068(3) 0.071(3) -0.005(2) 0.001(2) -0.015(2)
C11 0.055(2) 0.045(2) 0.0423(19) -0.0102(17) -0.0125(17) -0.0003(15)
C12 0.052(2) 0.039(2) 0.0440(19) -0.0056(16) -0.0143(17) 0.0069(15)
C13 0.094(3) 0.082(3) 0.057(2) -0.023(3) -0.025(2) -0.003(2)
C14 0.098(4) 0.085(3) 0.076(3) -0.014(3) -0.042(3) -0.020(3)
C15 0.075(3) 0.070(3) 0.092(3) -0.010(2) -0.032(3) -0.030(3)
C16 0.049(2) 0.056(2) 0.076(3) -0.0036(19) -0.017(2) -0.018(2)
C17 0.067(3) 0.046(2) 0.095(3) -0.014(2) -0.014(3) -0.013(2)
C18 0.070(3) 0.049(3) 0.088(3) -0.012(2) -0.012(3) 0.003(2)
C19 0.053(2) 0.046(2) 0.066(2) -0.0038(18) -0.014(2) 0.0013(18)
C20 0.078(3) 0.062(3) 0.063(3) -0.004(2) -0.023(2) 0.015(2)
C21 0.085(3) 0.063(3) 0.064(3) -0.006(2) -0.032(2) 0.005(2)
C22 0.070(3) 0.061(3) 0.063(2) -0.014(2) -0.028(2) -0.002(2)
C23 0.042(2) 0.047(2) 0.056(2) -0.0047(16) -0.0126(17) -0.0020(17)
C24 0.046(2) 0.053(2) 0.060(2) -0.0046(17) -0.0166(18) -0.0084(18)
C25 0.043(2) 0.050(2) 0.087(3) 0.0002(18) -0.011(2) -0.023(2)
C26 0.035(2) 0.059(3) 0.093(3) -0.0011(18) -0.010(2) -0.017(2)
C27 0.043(2) 0.058(3) 0.071(3) -0.0160(18) -0.022(2) 0.001(2)
C28 0.048(2) 0.044(2) 0.0452(18) -0.0127(16) -0.0180(17) 0.0028(15)
C29 0.066(3) 0.042(2) 0.050(2) -0.0185(19) -0.0233(19) -0.0013(16)
C30 0.070(3) 0.041(2) 0.048(2) -0.0123(19) -0.0174(19) -0.0093(15)
C31 0.056(2) 0.0349(18) 0.0374(17) -0.0040(16) -0.0097(16) -0.0031(14)
C32 0.065(3) 0.037(2) 0.0433(19) 0.0012(18) -0.0021(18) -0.0070(15)
C33 0.049(2) 0.045(2) 0.054(2) 0.0061(17) -0.0016(18) -0.0038(17)
C34 0.037(2) 0.054(2) 0.056(2) -0.0020(17) -0.0083(17) -0.0099(17)
C35 0.045(2) 0.0351(18) 0.0350(16) -0.0075(15) -0.0108(15) -0.0021(13)
C36 0.0410(19) 0.0366(18) 0.0433(18) -0.0073(15) -0.0129(15) -0.0023(14)

loop_
_atom_type_symbol
_atom_type_description
_atom_type_scat_dispersion_real
_atom_type_scat_dispersion_imag
_atom_type_scat_source
C C 0.0033 0.0016 'International Tables Vol C Tables 4.2.6.8 and 6.1.1.4'
H H 0.0000 0.0000 'International Tables Vol C Tables 4.2.6.8 and 6.1.1.4'
Cl Cl 0.1484 0.1585 'International Tables Vol C Tables 4.2.6.8 and 6.1.1.4'
Cu Cu 0.3201 1.2651 'International Tables Vol C Tables 4.2.6.8 and 6.1.1.4'
N N 0.0061 0.0033 'International Tables Vol C Tables 4.2.6.8 and 6.1.1.4'
O O 0.0106 0.0060 'International Tables Vol C Tables 4.2.6.8 and 6.1.1.4'
Tb Tb -0.1723 4.1537 'International Tables Vol C Tables 4.2.6.8 and 6.1.1.4'

loop_
_geom_angle_atom_site_label_1
_geom_angle_atom_site_label_2
_geom_angle_atom_site_label_3
_geom_angle_site_symmetry_1
_geom_angle_site_symmetry_3
_geom_angle
_geom_angle_publ_flag
N2 Cu1 N3 . . 175.48(12) ?
N2 Cu1 N1 . . 81.02(13) ?
N3 Cu1 N1 . . 97.80(13) ?
N2 Cu1 N4 . . 95.43(12) ?
N3 Cu1 N4 . . 80.40(12) ?
N1 Cu1 N4 . . 98.15(11) ?
N2 Cu1 Cl1 . . 92.46(9) ?
N3 Cu1 Cl1 . . 91.28(10) ?
N1 Cu1 Cl1 . . 138.48(8) ?
N4 Cu1 Cl1 . . 123.33(9) ?
O7 Tb1 O2 . . 73.98(10) ?
O7 Tb1 O10 . . 79.21(10) ?
O2 Tb1 O10 . . 76.55(9) ?
O7 Tb1 O4 . . 75.88(10) ?
O2 Tb1 O4 . . 77.53(9) ?
O10 Tb1 O4 . . 148.03(9) ?
O7 Tb1 O11 . . 126.04(10) ?
O2 Tb1 O11 . . 74.19(9) ?
O10 Tb1 O11 . . 51.60(9) ?
O4 Tb1 O11 . . 135.66(10) ?
O7 Tb1 O8 . . 51.71(10) ?
O2 Tb1 O8 . . 120.01(10) ?
O10 Tb1 O8 . . 70.74(11) ?
O4 Tb1 O8 . . 107.45(10) ?
O11 Tb1 O8 . . 116.13(10) ?
O7 Tb1 O5 . . 76.13(10) ?
O2 Tb1 O5 . . 125.16(9) ?
O10 Tb1 O5 . . 139.48(10) ?
O4 Tb1 O5 . . 50.96(9) ?
O11 Tb1 O5 . . 156.26(9) ?
O8 Tb1 O5 . . 68.75(10) ?
O7 Tb1 O1 . . 117.94(10) ?
O2 Tb1 O1 . . 50.84(9) ?
O10 Tb1 O1 . . 108.47(9) ?
O4 Tb1 O1 . . 67.45(9) ?
O11 Tb1 O1 . . 68.22(9) ?
O8 Tb1 O1 . . 169.63(9) ?
O5 Tb1 O1 . . 111.39(9) ?
O7 Tb1 N6 . . 149.35(10) ?
O2 Tb1 N6 . . 119.26(9) ?
O10 Tb1 N6 . . 129.21(9) ?
O4 Tb1 N6 . . 80.28(9) ?
O11 Tb1 N6 . . 84.57(9) ?
O8 Tb1 N6 . . 120.49(10) ?
O5 Tb1 N6 . . 73.93(9) ?
O1 Tb1 N6 . . 68.42(8) ?
O7 Tb1 N5 . . 122.08(10) ?
O2 Tb1 N5 . . 145.30(9) ?
O10 Tb1 N5 . . 77.03(9) ?
O4 Tb1 N5 . . 133.72(9) ?
O11 Tb1 N5 . . 71.84(9) ?
O8 Tb1 N5 . . 70.66(10) ?
O5 Tb1 N5 . . 89.50(9) ?
O1 Tb1 N5 . . 119.54(9) ?
N6 Tb1 N5 . . 64.30(9) ?
C1 N1 C12 . . 118.0(3) ?
C13 N3 C24 . . 118.1(3) ?
C22 N4 C23 . . 118.2(3) ?
C25 N5 C36 . . 117.4(3) ?
C34 N6 C35 . . 117.8(3) ?
O3 N7 O1 . . 122.4(3) ?
O3 N7 O2 . . 121.8(3) ?
O1 N7 O2 . . 115.8(3) ?
O6 N8 O4 . . 121.8(4) ?
O6 N8 O5 . . 122.2(4) ?
O4 N8 O5 . . 116.0(3) ?
O9 N9 O8 . . 122.7(5) ?
O9 N9 O7 . . 121.5(4) ?
O8 N9 O7 . . 115.8(4) ?
O12 N10 O11 . . 121.3(4) ?
O12 N10 O10 . . 122.2(4) ?
O11 N10 O10 . . 116.5(3) ?
N1 C1 C2 . . 121.7(4) ?
N1 C1 H1 . . 119.1 ?
C2 C1 H1 . . 119.1 ?
C3 C2 C1 . . 120.1(4) ?
C3 C2 H2 . . 120.0 ?
C1 C2 H2 . . 120.0 ?
C2 C3 C4 . . 120.3(4) ?
C2 C3 H3 . . 119.9 ?
C4 C3 H3 . . 119.9 ?
C3 C4 C12 . . 116.8(4) ?
C3 C4 C5 . . 124.7(4) ?
C12 C4 C5 . . 118.4(4) ?
C6 C5 C4 . . 121.7(4) ?
C6 C5 H5 . . 119.1 ?
C4 C5 H5 . . 119.1 ?
C5 C6 C7 . . 121.8(4) ?
C5 C6 H6 . . 119.1 ?
C7 C6 H6 . . 119.1 ?
C8 C7 C11 . . 116.3(4) ?
C8 C7 C6 . . 125.6(4) ?
C11 C7 C6 . . 118.1(4) ?
C9 C8 C7 . . 120.8(5) ?
C9 C8 H8 . . 119.6 ?
C7 C8 H8 . . 119.6 ?
C8 C9 C10 . . 119.6(5) ?
C8 C9 H9 . . 120.2 ?
C10 C9 H9 . . 120.2 ?
N2 C10 C9 . . 122.2(5) ?
N2 C10 H10 . . 118.9 ?
C9 C10 H10 . . 118.9 ?
N2 C11 C7 . . 122.5(4) ?
N2 C11 C12 . . 116.7(3) ?
C7 C11 C12 . . 120.7(4) ?
N1 C12 C4 . . 123.1(4) ?
N1 C12 C11 . . 117.6(3) ?
C4 C12 C11 . . 119.2(4) ?
N3 C13 C14 . . 122.5(4) ?
N3 C13 H13 . . 118.7 ?
C14 C13 H13 . . 118.7 ?
C15 C14 C13 . . 120.1(4) ?
C15 C14 H14 . . 120.0 ?
C13 C14 H14 . . 120.0 ?
C14 C15 C16 . . 119.5(4) ?
C14 C15 H15 . . 120.2 ?
C16 C15 H15 . . 120.2 ?
C24 C16 C15 . . 117.1(4) ?
C24 C16 C17 . . 118.6(4) ?
C15 C16 C17 . . 124.2(4) ?
C18 C17 C16 . . 121.4(4) ?
C18 C17 H17 . . 119.3 ?
C16 C17 H17 . . 119.3 ?
C17 C18 C19 . . 121.4(4) ?
C17 C18 H18 . . 119.3 ?
C19 C18 H18 . . 119.3 ?
C20 C19 C23 . . 116.5(4) ?
C20 C19 C18 . . 124.9(4) ?
C23 C19 C18 . . 118.6(4) ?
C21 C20 C19 . . 120.7(4) ?
C21 C20 H20 . . 119.7 ?
C19 C20 H20 . . 119.7 ?
C20 C21 C22 . . 118.6(4) ?
C20 C21 H21 . . 120.7 ?
C22 C21 H21 . . 120.7 ?
N4 C22 C21 . . 123.3(4) ?
N4 C22 H22 . . 118.3 ?
C21 C22 H22 . . 118.3 ?
N4 C23 C19 . . 122.7(3) ?
N4 C23 C24 . . 117.6(3) ?
C19 C23 C24 . . 119.7(3) ?
N3 C24 C16 . . 122.6(3) ?
N3 C24 C23 . . 117.1(3) ?
C16 C24 C23 . . 120.3(3) ?
N5 C25 C26 . . 123.7(4) ?
N5 C25 H25 . . 118.2 ?
C26 C25 H25 . . 118.2 ?
C27 C26 C25 . . 118.9(4) ?
C27 C26 H26 . . 120.6 ?
C25 C26 H26 . . 120.6 ?
C26 C27 C28 . . 120.1(3) ?
C26 C27 H27 . . 120.0 ?
C28 C27 H27 . . 120.0 ?
C27 C28 C36 . . 117.0(3) ?
C27 C28 C29 . . 123.1(3) ?
C36 C28 C29 . . 119.9(3) ?
C30 C29 C28 . . 120.8(3) ?
C30 C29 H29 . . 119.6 ?
C28 C29 H29 . . 119.6 ?
C29 C30 C31 . . 121.5(3) ?
C29 C30 H30 . . 119.2 ?
C31 C30 H30 . . 119.2 ?
C32 C31 C35 . . 117.4(3) ?
C32 C31 C30 . . 123.3(3) ?
C35 C31 C30 . . 119.3(3) ?
C33 C32 C31 . . 119.8(3) ?
C33 C32 H32 . . 120.1 ?
C31 C32 H32 . . 120.1 ?
C32 C33 C34 . . 119.3(3) ?
C32 C33 H33 . . 120.4 ?
C34 C33 H33 . . 120.4 ?
N6 C34 C33 . . 123.5(3) ?
N6 C34 H34 . . 118.2 ?
C33 C34 H34 . . 118.2 ?
N6 C35 C31 . . 122.1(3) ?
N6 C35 C36 . . 118.3(3) ?
C31 C35 C36 . . 119.6(3) ?
N5 C36 C28 . . 123.0(3) ?
N5 C36 C35 . . 118.2(3) ?
C28 C36 C35 . . 118.8(3) ?

loop_
_geom_bond_atom_site_label_1
_geom_bond_atom_site_label_2
_geom_bond_site_symmetry_2
_geom_bond_distance
_geom_bond_publ_flag
Cu1 N2 . 1.997(3) ?
Cu1 N3 . 2.000(3) ?
Cu1 N1 . 2.090(3) ?
Cu1 N4 . 2.148(3) ?
Cu1 Cl1 . 2.2513(11) ?
Tb1 O7 . 2.427(3) ?
Tb1 O2 . 2.452(3) ?
Tb1 O10 . 2.457(3) ?
Tb1 O4 . 2.472(3) ?
Tb1 O11 . 2.482(3) ?
Tb1 O8 . 2.496(3) ?
Tb1 O5 . 2.513(3) ?
Tb1 O1 . 2.531(3) ?
Tb1 N6 . 2.554(3) ?
Tb1 N5 . 2.556(3) ?
O1 N7 . 1.257(4) ?
O2 N7 . 1.269(4) ?
O3 N7 . 1.217(4) ?
O4 N8 . 1.262(4) ?
O5 N8 . 1.267(4) ?
O6 N8 . 1.213(4) ?
O7 N9 . 1.284(5) ?
O8 N9 . 1.251(4) ?
O9 N9 . 1.202(4) ?
O10 N10 . 1.264(4) ?
O11 N10 . 1.264(4) ?
O12 N10 . 1.210(4) ?
N1 C1 . 1.328(5) ?
N1 C12 . 1.356(4) ?
N2 C10 . 1.324(5) ?
N2 C11 . 1.356(5) ?
N3 C13 . 1.324(5) ?
N3 C24 . 1.363(4) ?
N4 C22 . 1.310(5) ?
N4 C23 . 1.357(4) ?
N5 C25 . 1.319(4) ?
N5 C36 . 1.357(4) ?
N6 C34 . 1.323(4) ?
N6 C35 . 1.362(4) ?
C1 C2 . 1.408(6) ?
C1 H1 . 0.9300 ?
C2 C3 . 1.347(6) ?
C2 H2 . 0.9300 ?
C3 C4 . 1.384(6) ?
C3 H3 . 0.9300 ?
C4 C12 . 1.414(5) ?
C4 C5 . 1.433(6) ?
C5 C6 . 1.327(6) ?
C5 H5 . 0.9300 ?
C6 C7 . 1.421(6) ?
C6 H6 . 0.9300 ?
C7 C8 . 1.403(6) ?
C7 C11 . 1.411(5) ?
C8 C9 . 1.342(7) ?
C8 H8 . 0.9300 ?
C9 C10 . 1.394(7) ?
C9 H9 . 0.9300 ?
C10 H10 . 0.9300 ?
C11 C12 . 1.417(5) ?
C13 C14 . 1.379(6) ?
C13 H13 . 0.9300 ?
C14 C15 . 1.360(6) ?
C14 H14 . 0.9300 ?
C15 C16 . 1.400(6) ?
C15 H15 . 0.9300 ?
C16 C24 . 1.399(5) ?
C16 C17 . 1.425(6) ?
C17 C18 . 1.346(6) ?
C17 H17 . 0.9300 ?
C18 C19 . 1.429(6) ?
C18 H18 . 0.9300 ?
C19 C20 . 1.400(6) ?
C19 C23 . 1.406(5) ?
C20 C21 . 1.352(6) ?
C20 H20 . 0.9300 ?
C21 C22 . 1.399(5) ?
C21 H21 . 0.9300 ?
C22 H22 . 0.9300 ?
C23 C24 . 1.430(5) ?
C25 C26 . 1.407(5) ?
C25 H25 . 0.9300 ?
C26 C27 . 1.350(5) ?
C26 H26 . 0.9300 ?
C27 C28 . 1.403(5) ?
C27 H27 . 0.9300 ?
C28 C36 . 1.415(4) ?
C28 C29 . 1.424(5) ?
C29 C30 . 1.343(5) ?
C29 H29 . 0.9300 ?
C30 C31 . 1.420(5) ?
C30 H30 . 0.9300 ?
C31 C32 . 1.405(5) ?
C31 C35 . 1.413(5) ?
C32 C33 . 1.353(5) ?
C32 H32 . 0.9300 ?
C33 C34 . 1.391(5) ?
C33 H33 . 0.9300 ?
C34 H34 . 0.9300 ?
C35 C36 . 1.433(5) ?

loop_
_geom_hbond_atom_site_label_D
_geom_hbond_atom_site_label_H
_geom_hbond_atom_site_label_A
_geom_hbond_site_symmetry_A
_geom_hbond_distance_DH
_geom_hbond_distance_HA
_geom_hbond_distance_DA
_geom_hbond_angle_DHA
_geom_hbond_publ_flag
C5 H5 Cl1 1_455 0.93 2.64 3.551(5) 167 yes
C33 H33 O1 2_576 0.93 2.62 3.287(5) 130 yes
C2 H2 O2 . 0.93 2.47 3.302(5) 149 yes
C14 H14 O3 1_655 0.93 2.67 3.350(5) 131 yes
C26 H26 O4 1_655 0.93 2.57 3.468(5) 162 yes
C6 H6 O5 1_545 0.93 2.53 3.261(5) 136 yes
C9 H9 O6 2_665 0.93 2.66 3.228(6) 120 yes
C22 H22 O9 2_665 0.93 2.67 3.342(6) 130 yes
C1 H1 O10 . 0.93 2.58 3.377(5) 144 yes
C29 H29 O11 2_676 0.93 2.69 3.314(4) 126 yes

loop_
_geom_torsion_atom_site_label_1
_geom_torsion_atom_site_label_2
_geom_torsion_atom_site_label_3
_geom_torsion_atom_site_label_4
_geom_torsion_site_symmetry_1
_geom_torsion_site_symmetry_2
_geom_torsion_site_symmetry_3
_geom_torsion_site_symmetry_4
_geom_torsion
_geom_torsion_publ_flag
O7 Tb1 O1 N7 . . . . 34.0(2) ?
O2 Tb1 O1 N7 . . . . 0.59(18) ?
O10 Tb1 O1 N7 . . . . -53.4(2) ?
O4 Tb1 O1 N7 . . . . 92.7(2) ?
O11 Tb1 O1 N7 . . . . -86.4(2) ?
O8 Tb1 O1 N7 . . . . 30.5(6) ?
O5 Tb1 O1 N7 . . . . 119.18(19) ?
N6 Tb1 O1 N7 . . . . -179.2(2) ?
N5 Tb1 O1 N7 . . . . -138.63(19) ?
O7 Tb1 O2 N7 . . . . -150.2(2) ?
O10 Tb1 O2 N7 . . . . 127.4(2) ?
O4 Tb1 O2 N7 . . . . -71.52(19) ?
O11 Tb1 O2 N7 . . . . 73.9(2) ?
O8 Tb1 O2 N7 . . . . -174.64(18) ?
O5 Tb1 O2 N7 . . . . -90.7(2) ?
O1 Tb1 O2 N7 . . . . -0.58(17) ?
N6 Tb1 O2 N7 . . . . -0.3(2) ?
N5 Tb1 O2 N7 . . . . 86.0(2) ?
O7 Tb1 O4 N8 . . . . -84.2(2) ?
O2 Tb1 O4 N8 . . . . -160.5(2) ?
O10 Tb1 O4 N8 . . . . -124.1(3) ?
O11 Tb1 O4 N8 . . . . 148.2(2) ?
O8 Tb1 O4 N8 . . . . -42.7(3) ?
O5 Tb1 O4 N8 . . . . -0.7(2) ?
O1 Tb1 O4 N8 . . . . 146.9(2) ?
N6 Tb1 O4 N8 . . . . 76.4(2) ?
N5 Tb1 O4 N8 . . . . 37.0(3) ?
O7 Tb1 O5 N8 . . . . 83.7(2) ?
O2 Tb1 O5 N8 . . . . 25.1(3) ?
O10 Tb1 O5 N8 . . . . 137.8(2) ?
O4 Tb1 O5 N8 . . . . 0.7(2) ?
O11 Tb1 O5 N8 . . . . -115.6(3) ?
O8 Tb1 O5 N8 . . . . 137.6(3) ?
O1 Tb1 O5 N8 . . . . -31.3(3) ?
N6 Tb1 O5 N8 . . . . -89.7(2) ?
N5 Tb1 O5 N8 . . . . -153.0(2) ?
O2 Tb1 O7 N9 . . . . -153.2(3) ?
O10 Tb1 O7 N9 . . . . -74.3(3) ?
O4 Tb1 O7 N9 . . . . 126.0(3) ?
O11 Tb1 O7 N9 . . . . -97.2(3) ?
O8 Tb1 O7 N9 . . . . -0.4(2) ?
O5 Tb1 O7 N9 . . . . 73.3(3) ?
O1 Tb1 O7 N9 . . . . -179.6(2) ?
N6 Tb1 O7 N9 . . . . 85.9(3) ?
N5 Tb1 O7 N9 . . . . -7.1(3) ?
O7 Tb1 O8 N9 . . . . 0.4(2) ?
O2 Tb1 O8 N9 . . . . 30.8(3) ?
O10 Tb1 O8 N9 . . . . 91.7(3) ?
O4 Tb1 O8 N9 . . . . -54.6(3) ?
O11 Tb1 O8 N9 . . . . 117.0(3) ?
O5 Tb1 O8 N9 . . . . -88.4(3) ?
O1 Tb1 O8 N9 . . . . 4.3(7) ?
N6 Tb1 O8 N9 . . . . -143.4(2) ?
N5 Tb1 O8 N9 . . . . 174.3(3) ?
O7 Tb1 O10 N10 . . . . -157.5(2) ?
O2 Tb1 O10 N10 . . . . -81.6(2) ?
O4 Tb1 O10 N10 . . . . -118.2(2) ?
O11 Tb1 O10 N10 . . . . -1.2(2) ?
O8 Tb1 O10 N10 . . . . 149.5(2) ?
O5 Tb1 O10 N10 . . . . 149.3(2) ?
O1 Tb1 O10 N10 . . . . -41.4(2) ?
N6 Tb1 O10 N10 . . . . 35.4(3) ?
N5 Tb1 O10 N10 . . . . 75.7(2) ?
O7 Tb1 O11 N10 . . . . 30.5(3) ?
O2 Tb1 O11 N10 . . . . 86.4(2) ?
O10 Tb1 O11 N10 . . . . 1.24(19) ?
O4 Tb1 O11 N10 . . . . 138.8(2) ?
O8 Tb1 O11 N10 . . . . -29.7(2) ?
O5 Tb1 O11 N10 . . . . -126.2(3) ?
O1 Tb1 O11 N10 . . . . 140.0(2) ?
N6 Tb1 O11 N10 . . . . -151.1(2) ?
N5 Tb1 O11 N10 . . . . -86.4(2) ?
N2 Cu1 N1 C1 . . . . 177.3(3) ?
N3 Cu1 N1 C1 . . . . -7.1(3) ?
N4 Cu1 N1 C1 . . . . -88.5(3) ?
Cl1 Cu1 N1 C1 . . . . 93.8(3) ?
N2 Cu1 N1 C12 . . . . -3.3(2) ?
N3 Cu1 N1 C12 . . . . 172.3(2) ?
N4 Cu1 N1 C12 . . . . 90.9(2) ?
Cl1 Cu1 N1 C12 . . . . -86.8(2) ?
N1 Cu1 N2 C10 . . . . -176.6(3) ?
N4 Cu1 N2 C10 . . . . 86.0(3) ?
Cl1 Cu1 N2 C10 . . . . -37.9(3) ?
N1 Cu1 N2 C11 . . . . 3.4(2) ?
N4 Cu1 N2 C11 . . . . -94.1(2) ?
Cl1 Cu1 N2 C11 . . . . 142.1(2) ?
N1 Cu1 N3 C13 . . . . 86.2(4) ?
N4 Cu1 N3 C13 . . . . -176.8(4) ?
Cl1 Cu1 N3 C13 . . . . -53.2(4) ?
N1 Cu1 N3 C24 . . . . -102.1(3) ?
N4 Cu1 N3 C24 . . . . -5.1(3) ?
Cl1 Cu1 N3 C24 . . . . 118.5(3) ?
N2 Cu1 N4 C22 . . . . 0.4(4) ?
N3 Cu1 N4 C22 . . . . -177.9(4) ?
N1 Cu1 N4 C22 . . . . -81.3(4) ?
Cl1 Cu1 N4 C22 . . . . 96.9(4) ?
N2 Cu1 N4 C23 . . . . -177.7(3) ?
N3 Cu1 N4 C23 . . . . 4.1(2) ?
N1 Cu1 N4 C23 . . . . 100.7(2) ?
Cl1 Cu1 N4 C23 . . . . -81.1(3) ?
O7 Tb1 N5 C25 . . . . -33.4(3) ?
O2 Tb1 N5 C25 . . . . 76.0(3) ?
O10 Tb1 N5 C25 . . . . 34.8(3) ?
O4 Tb1 N5 C25 . . . . -135.0(3) ?
O11 Tb1 N5 C25 . . . . 88.3(3) ?
O8 Tb1 N5 C25 . . . . -39.1(3) ?
O5 Tb1 N5 C25 . . . . -106.7(3) ?
O1 Tb1 N5 C25 . . . . 138.9(3) ?
N6 Tb1 N5 C25 . . . . -179.0(3) ?
O7 Tb1 N5 C36 . . . . 154.7(2) ?
O2 Tb1 N5 C36 . . . . -95.8(3) ?
O10 Tb1 N5 C36 . . . . -137.0(2) ?
O4 Tb1 N5 C36 . . . . 53.1(3) ?
O11 Tb1 N5 C36 . . . . -83.6(2) ?
O8 Tb1 N5 C36 . . . . 149.1(3) ?
O5 Tb1 N5 C36 . . . . 81.5(2) ?
O1 Tb1 N5 C36 . . . . -33.0(3) ?
N6 Tb1 N5 C36 . . . . 9.1(2) ?
O7 Tb1 N6 C34 . . . . 66.3(3) ?
O2 Tb1 N6 C34 . . . . -42.6(3) ?
O10 Tb1 N6 C34 . . . . -139.1(2) ?
O4 Tb1 N6 C34 . . . . 27.1(2) ?
O11 Tb1 N6 C34 . . . . -111.1(3) ?
O8 Tb1 N6 C34 . . . . 131.7(2) ?
O5 Tb1 N6 C34 . . . . 79.1(3) ?
O1 Tb1 N6 C34 . . . . -42.4(2) ?
N5 Tb1 N6 C34 . . . . 176.5(3) ?
O7 Tb1 N6 C35 . . . . -119.5(2) ?
O2 Tb1 N6 C35 . . . . 131.6(2) ?
O10 Tb1 N6 C35 . . . . 35.1(3) ?
O4 Tb1 N6 C35 . . . . -158.7(2) ?
O11 Tb1 N6 C35 . . . . 63.1(2) ?
O8 Tb1 N6 C35 . . . . -54.1(2) ?
O5 Tb1 N6 C35 . . . . -106.7(2) ?
O1 Tb1 N6 C35 . . . . 131.8(2) ?
N5 Tb1 N6 C35 . . . . -9.4(2) ?
C12 N1 C1 C2 . . . . 0.8(5) ?
N1 C1 C2 C3 . . . . -0.2(6) ?
C1 C2 C3 C4 . . . . -0.9(6) ?
C2 C3 C4 C12 . . . . 1.4(5) ?
C2 C3 C4 C5 . . . . 179.3(4) ?
C3 C4 C5 C6 . . . . -177.1(4) ?
C12 C4 C5 C6 . . . . 0.8(5) ?
C4 C5 C6 C7 . . . . 1.1(6) ?
C5 C6 C7 C8 . . . . 176.2(4) ?
C5 C6 C7 C11 . . . . -2.3(6) ?
C11 C7 C8 C9 . . . . 0.1(6) ?
C6 C7 C8 C9 . . . . -178.4(4) ?
C7 C8 C9 C10 . . . . -1.0(7) ?
C11 N2 C10 C9 . . . . -0.1(6) ?
C8 C9 C10 N2 . . . . 1.0(7) ?
C10 N2 C11 C7 . . . . -0.7(5) ?
C10 N2 C11 C12 . . . . 177.1(3) ?
C8 C7 C11 N2 . . . . 0.7(5) ?
C6 C7 C11 N2 . . . . 179.4(3) ?
C8 C7 C11 C12 . . . . -177.0(3) ?
C6 C7 C11 C12 . . . . 1.6(5) ?
C1 N1 C12 C4 . . . . -0.3(5) ?
C1 N1 C12 C11 . . . . -177.7(3) ?
C3 C4 C12 N1 . . . . -0.8(5) ?
C5 C4 C12 N1 . . . . -178.9(3) ?
C3 C4 C12 C11 . . . . 176.6(3) ?
C5 C4 C12 C11 . . . . -1.5(5) ?
N2 C11 C12 N1 . . . . -0.1(4) ?
C7 C11 C12 N1 . . . . 177.8(3) ?
N2 C11 C12 C4 . . . . -177.6(3) ?
C7 C11 C12 C4 . . . . 0.3(5) ?
C24 N3 C13 C14 . . . . -0.5(7) ?
N3 C13 C14 C15 . . . . 0.5(8) ?
C13 C14 C15 C16 . . . . 0.3(7) ?
C14 C15 C16 C24 . . . . -1.1(6) ?
C14 C15 C16 C17 . . . . -179.8(4) ?
C24 C16 C17 C18 . . . . -0.2(6) ?
C15 C16 C17 C18 . . . . 178.6(4) ?
C16 C17 C18 C19 . . . . -1.7(7) ?
C17 C18 C19 C20 . . . . -176.6(4) ?
C17 C18 C19 C23 . . . . 1.8(6) ?
C23 C19 C20 C21 . . . . 2.3(6) ?
C18 C19 C20 C21 . . . . -179.2(4) ?
C19 C20 C21 C22 . . . . -2.6(7) ?
C23 N4 C22 C21 . . . . 2.5(6) ?
C20 C21 C22 N4 . . . . 0.1(7) ?
C22 N4 C23 C19 . . . . -2.7(6) ?
C22 N4 C23 C24 . . . . 179.1(3) ?
C20 C19 C23 N4 . . . . 0.3(6) ?
C18 C19 C23 N4 . . . . -178.2(4) ?
C20 C19 C23 C24 . . . . 178.5(4) ?
C18 C19 C23 C24 . . . . 0.0(6) ?
C13 N3 C24 C16 . . . . -0.3(6) ?
C13 N3 C24 C23 . . . . 177.8(4) ?
C15 C16 C24 N3 . . . . 1.1(6) ?
C17 C16 C24 N3 . . . . 179.9(4) ?
C15 C16 C24 C23 . . . . -177.0(4) ?
C17 C16 C24 C23 . . . . 1.9(6) ?
N4 C23 C24 N3 . . . . -1.6(5) ?
C19 C23 C24 N3 . . . . -179.9(3) ?
N4 C23 C24 C16 . . . . 176.5(3) ?
C19 C23 C24 C16 . . . . -1.7(5) ?
C36 N5 C25 C26 . . . . 0.4(6) ?
N5 C25 C26 C27 . . . . -1.2(6) ?
C25 C26 C27 C28 . . . . 1.5(6) ?
C26 C27 C28 C36 . . . . -1.1(5) ?
C26 C27 C28 C29 . . . . 178.5(3) ?
C27 C28 C29 C30 . . . . 179.4(3) ?
C36 C28 C29 C30 . . . . -1.0(5) ?
C28 C29 C30 C31 . . . . -0.4(5) ?
C29 C30 C31 C32 . . . . -177.3(3) ?
C29 C30 C31 C35 . . . . 1.2(5) ?
C35 C31 C32 C33 . . . . -1.4(5) ?
C30 C31 C32 C33 . . . . 177.2(3) ?
C31 C32 C33 C34 . . . . 2.4(5) ?
C35 N6 C34 C33 . . . . -2.2(5) ?
C32 C33 C34 N6 . . . . -0.5(5) ?
C34 N6 C35 C31 . . . . 3.2(4) ?
C34 N6 C35 C36 . . . . -176.3(3) ?
C32 C31 C35 N6 . . . . -1.4(4) ?
C30 C31 C35 N6 . . . . 180.0(3) ?
C32 C31 C35 C36 . . . . 178.0(3) ?
C30 C31 C35 C36 . . . . -0.6(4) ?
C25 N5 C36 C28 . . . . 0.1(5) ?
C25 N5 C36 C35 . . . . 179.2(3) ?
C27 C28 C36 N5 . . . . 0.3(5) ?
C29 C28 C36 N5 . . . . -179.3(3) ?
C27 C28 C36 C35 . . . . -178.8(3) ?
C29 C28 C36 C35 . . . . 1.6(4) ?
N6 C35 C36 N5 . . . . -0.5(4) ?
C31 C35 C36 N5 . . . . -179.9(3) ?
N6 C35 C36 C28 . . . . 178.7(3) ?
C31 C35 C36 C28 . . . . -0.8(4) ?
